data_7000546
loop_
_publ_author_name
'Dorson, Fr\'ed\'erick'
'Molard, Yann'
'Cordier, St\'ephane'
'Fabre, Bruno'
'Efremova, Olga'
'Rondeau, David'
'Mironov, Yuri'
'C\^ircu, Viorel'
'Naumov, Nikolay'
'Perrin, Christiane'

_publ_section_title
;
 Selective functionalisation of Re6 cluster anionic units: from
 hexa-hydroxo [Re6Q8(OH)6]4&#x2212; (Q = S, Se) to neutral
 trans-[Re6Q8L4L&#x2032;2] hybrid building blocks
;
_journal_issue 8
_journal_name_full 'Dalton Transactions'
_journal_page_first 1297
_journal_paper_doi 10.1039/b822105g
_journal_year 2009
_chemical_compound_source 'synthesis as described'
_chemical_formula_moiety 'C56 H74 N4 O10 Re6 S8, 6(C H2 Cl2)'
_chemical_formula_sum 'C62 H86 Cl12 N4 O10 Re6 S8'
_chemical_formula_weight 2846.43
_chemical_name_systematic
;
?
;
_space_group_IT_number 2
_symmetry_cell_setting triclinic
_symmetry_Int_Tables_number 2
_symmetry_space_group_name_Hall '-P 1'
_symmetry_space_group_name_H-M 'P -1'
_atom_sites_solution_hydrogens geom
_atom_sites_solution_primary direct
_atom_sites_solution_secondary difmap
_audit_conform_dict_location ftp://ftp.iucr.org/pub/cif_core.dic
_audit_conform_dict_name cif_core.dic
_audit_conform_dict_version 2.3
_audit_creation_date 2008-07-17T14:38:40-00:00
_audit_creation_method 'WinGX routine CIF_UPDATE'
_cell_angle_alpha 80.500(2)
_cell_angle_beta 78.853(3)
_cell_angle_gamma 89.977(3)
_cell_formula_units_Z 1
_cell_length_a 8.9903(5)
_cell_length_b 14.8782(7)
_cell_length_c 16.7235(8)
_cell_measurement_reflns_used 7488
_cell_measurement_temperature 100(2)
_cell_measurement_theta_max 27.39
_cell_measurement_theta_min 2.41
_cell_measurement_wavelength 0.71073
_cell_volume 2163.48(19)
_computing_cell_refinement 'Bruker SMART, 2006'
_computing_data_collection 'Bruker SMART, 2006'
_computing_data_reduction 'Bruker SAINT, 2006'
_computing_molecular_graphics 'Ortep-3 for Windows (Farrugia, 1997)'
_computing_publication_material 'WinGX publication routines (Farrugia, 1999)'
_computing_structure_refinement 'SHELXL-97 (Sheldrick, 1997)'
_computing_structure_solution 'SIR97 (Altomare et al., 1999)'
_diffrn_ambient_temperature 100(2)
_diffrn_detector 'CCD plate'
_diffrn_measured_fraction_theta_full 0.988
_diffrn_measured_fraction_theta_max 0.988
_diffrn_measurement_device_type 'APEXII, Bruker-AXS'
_diffrn_measurement_method 'CCD rotation images, thin slices'
_diffrn_radiation_monochromator graphite
_diffrn_radiation_probe x-ray
_diffrn_radiation_type MoK\a
_diffrn_radiation_wavelength 0.71073
_diffrn_reflns_av_R_equivalents 0.0684
_diffrn_reflns_av_unetI/netI 0.0669
_diffrn_reflns_limit_h_max 11
_diffrn_reflns_limit_h_min -11
_diffrn_reflns_limit_k_max 19
_diffrn_reflns_limit_k_min -19
_diffrn_reflns_limit_l_max 21
_diffrn_reflns_limit_l_min -21
_diffrn_reflns_number 36599
_diffrn_reflns_theta_full 27.47
_diffrn_reflns_theta_max 27.47
_diffrn_reflns_theta_min 3.42
_exptl_absorpt_coefficient_mu 8.975
_exptl_absorpt_correction_T_max 0.488
_exptl_absorpt_correction_T_min 0.043
_exptl_absorpt_correction_type multi-scan
_exptl_absorpt_process_details
;
[Sheldrick, G.M. (2002). SADABS Bruker AXS Inc., Madison, Wisconsin, USA]
;
_exptl_crystal_colour yellow
_exptl_crystal_density_diffrn 2.185
_exptl_crystal_density_method 'not measured'
_exptl_crystal_description plate
_exptl_crystal_F_000 1348
_exptl_crystal_size_max 0.35
_exptl_crystal_size_mid 0.25
_exptl_crystal_size_min 0.08
_refine_diff_density_max 4.181
_refine_diff_density_min -4.592
_refine_diff_density_rms 0.349
_refine_ls_extinction_method none
_refine_ls_goodness_of_fit_ref 1.05
_refine_ls_hydrogen_treatment constr
_refine_ls_matrix_type full
_refine_ls_number_parameters 460
_refine_ls_number_reflns 9829
_refine_ls_number_restraints 0
_refine_ls_restrained_S_all 1.05
_refine_ls_R_factor_all 0.0565
_refine_ls_R_factor_gt 0.0466
_refine_ls_shift/su_max 0.002
_refine_ls_shift/su_mean 0
_refine_ls_structure_factor_coef Fsqd
_refine_ls_weighting_details 'calc w=1/[\s^2^(Fo^2^)+(0.0726P)^2^+0.0000P] where P=(Fo^2^+2Fc^2^)/3'
_refine_ls_weighting_scheme calc
_refine_ls_wR_factor_gt 0.1193
_refine_ls_wR_factor_ref 0.1262
_reflns_number_gt 8304
_reflns_number_total 9829
_reflns_threshold_expression >2sigma(I)
_cod_data_source_file b822105g.txt
_cod_data_source_block job
_cod_database_code 7000546

loop_
_symmetry_equiv_pos_as_xyz
'x, y, z'
'-x, -y, -z'

loop_
_atom_site_label
_atom_site_type_symbol
_atom_site_fract_x
_atom_site_fract_y
_atom_site_fract_z
_atom_site_U_iso_or_equiv
_atom_site_adp_type
_atom_site_occupancy
_atom_site_calc_flag
_atom_site_refinement_flags
_atom_site_disorder_assembly
_atom_site_disorder_group
Re1 Re 0.66980(3) 0.495820(17) -0.080015(14) 0.01030(8) Uani 1 d . . .
Re2 Re 0.60118(3) 0.578211(17) 0.046552(14) 0.01108(9) Uani 1 d . . .
Re3 Re 0.43459(3) 0.597680(17) -0.065765(14) 0.01099(9) Uani 1 d . . .
S6 S 0.69157(19) 0.65914(11) -0.09153(9) 0.0139(3) Uani 1 d . . .
Cl21 Cl 0.4531(3) 0.96957(17) -0.13889(14) 0.0537(7) Uani 1 d . . .
S8 S 0.81130(19) 0.47777(11) 0.03005(9) 0.0122(3) Uani 1 d . . .
Cl22 Cl 0.6447(4) 0.89021(17) -0.02400(14) 0.0565(7) Uani 1 d . . .
Cl11 Cl 0.7921(3) 0.64754(17) -0.36021(16) 0.0508(6) Uani 1 d . . .
Cl3 Cl 0.5226(4) 1.0715(2) -0.34981(16) 0.0715(9) Uani 1 d . . .
Cl12 Cl 0.9245(3) 0.73474(16) -0.53069(15) 0.0501(6) Uani 1 d . . .
Cl32 Cl 0.6360(4) 1.2587(2) -0.36227(19) 0.0819(11) Uani 1 d . . .
N16 N 0.8738(6) 0.4935(3) -0.1776(3) 0.0123(11) Uani 1 d . . .
O17 O 0.3689(5) 0.7061(3) -0.1456(3) 0.0174(10) Uani 1 d . . .
O18 O 0.4058(6) 0.8554(4) -0.4412(3) 0.0275(12) Uani 1 d . . .
N20 N 0.7278(7) 0.6719(4) 0.0985(3) 0.0160(12) Uani 1 d . . .
O22 O -0.0974(6) 0.8990(3) -0.3194(3) 0.0227(11) Uani 1 d . . .
O23 O 0.1380(6) 0.7390(4) -0.0785(3) 0.0300(13) Uani 1 d . . .
O26 O 0.1260(6) 0.9131(3) -0.4513(3) 0.0233(11) Uani 1 d . . .
C29 C 0.6613(8) 0.7166(5) 0.1603(4) 0.0190(15) Uani 1 d . . .
H29 H 0.5574 0.703 0.1841 0.023 Uiso 1 calc R . .
C30 C 0.9578(8) 0.7550(5) 0.0944(4) 0.0210(16) Uani 1 d . . .
H30 H 1.0621 0.7662 0.0704 0.025 Uiso 1 calc R . .
C31 C 1.1155(8) 0.5582(5) -0.2511(4) 0.0189(15) Uani 1 d . . .
H31 H 1.1967 0.6004 -0.2545 0.023 Uiso 1 calc R . .
C32 C 0.8756(8) 0.6915(5) 0.0669(4) 0.0194(15) Uani 1 d . . .
H32 H 0.9255 0.6609 0.0242 0.023 Uiso 1 calc R . .
C35 C 1.1942(9) 0.5149(5) -0.4648(4) 0.0271(18) Uani 1 d . . .
H35A H 1.1384 0.5713 -0.4723 0.041 Uiso 1 calc R . .
H35B H 1.1259 0.4625 -0.4614 0.041 Uiso 1 calc R . .
H35C H 1.2786 0.516 -0.5119 0.041 Uiso 1 calc R . .
C36 C 1.0028(9) 0.4394(5) -0.2985(4) 0.0252(17) Uani 1 d . . .
H36 H 1.0043 0.3974 -0.3358 0.03 Uiso 1 calc R . .
C37 C 0.2119(8) 0.7920(4) -0.2233(4) 0.0177(14) Uani 1 d . . .
C38 C 1.2568(8) 0.5070(5) -0.3841(4) 0.0202(15) Uani 1 d . . .
C39 C 0.7365(8) 0.7805(5) 0.1904(4) 0.0192(15) Uani 1 d . . .
H39 H 0.6851 0.8097 0.2337 0.023 Uiso 1 calc R . .
C40 C 0.8919(9) 0.8019(5) 0.1557(4) 0.0199(15) Uani 1 d . . .
C41 C 0.0656(8) 0.8229(4) -0.2285(4) 0.0175(14) Uani 1 d . . .
H41 H -0.0134 0.8154 -0.1809 0.021 Uiso 1 calc R . .
C42 C 1.3439(9) 0.4204(5) -0.3704(4) 0.0274(17) Uani 1 d . . .
H42A H 1.4303 0.4213 -0.4163 0.041 Uiso 1 calc R . .
H42B H 1.277 0.3674 -0.3674 0.041 Uiso 1 calc R . .
H42C H 1.3807 0.4163 -0.3185 0.041 Uiso 1 calc R . .
C43 C 0.0393(8) 0.8651(4) -0.3056(4) 0.0187(15) Uani 1 d . . .
C44 C 0.9893(8) 0.5527(5) -0.1862(4) 0.0179(14) Uani 1 d . . .
H44 H 0.986 0.5926 -0.147 0.021 Uiso 1 calc R . .
C45 C 0.8811(8) 0.4372(4) -0.2328(4) 0.0186(15) Uani 1 d . . .
H45 H 0.8001 0.3941 -0.2268 0.022 Uiso 1 calc R . .
C46 C 0.1565(8) 0.8762(4) -0.3747(4) 0.0182(15) Uani 1 d . . .
C47 C 0.8988(12) 0.9060(7) 0.2604(6) 0.050(3) Uani 1 d . . .
H47A H 0.9596 0.9539 0.274 0.074 Uiso 1 calc R . .
H47B H 0.8847 0.8536 0.3054 0.074 Uiso 1 calc R . .
H47C H 0.7997 0.9295 0.2529 0.074 Uiso 1 calc R . .
C48 C 0.2386(8) 0.7420(5) -0.1410(4) 0.0201(15) Uani 1 d . . .
C49 C 1.1223(8) 0.5024(5) -0.3102(4) 0.0186(15) Uani 1 d . . .
C52 C 0.3025(8) 0.8438(5) -0.3681(4) 0.0196(15) Uani 1 d . . .
C53 C 0.3298(8) 0.8019(5) -0.2921(4) 0.0188(15) Uani 1 d . . .
H53 H 0.4275 0.7802 -0.287 0.023 Uiso 1 calc R . .
C55 C 0.5517(9) 0.8177(5) -0.4386(4) 0.0298(18) Uani 1 d . . .
H55A H 0.6156 0.8298 -0.494 0.045 Uiso 1 calc R . .
H55B H 0.5399 0.7518 -0.4194 0.045 Uiso 1 calc R . .
H55C H 0.5996 0.8459 -0.4004 0.045 Uiso 1 calc R . .
C57 C 0.9793(9) 0.8769(5) 0.1819(4) 0.0270(18) Uani 1 d . . .
C58 C -0.2229(9) 0.8813(5) -0.2533(4) 0.0274(17) Uani 1 d . . .
H58A H -0.3128 0.909 -0.2708 0.041 Uiso 1 calc R . .
H58B H -0.202 0.9073 -0.2063 0.041 Uiso 1 calc R . .
H58C H -0.241 0.8153 -0.237 0.041 Uiso 1 calc R . .
C59 C 0.9261(11) 0.7281(6) -0.4241(6) 0.044(2) Uani 1 d . . .
H59A H 1.0287 0.7117 -0.4144 0.052 Uiso 1 calc R . .
H59B H 0.905 0.7888 -0.4085 0.052 Uiso 1 calc R . .
C60 C 1.3628(9) 0.5900(5) -0.3916(4) 0.0266(17) Uani 1 d . . .
H60A H 1.3063 0.6459 -0.4002 0.04 Uiso 1 calc R . .
H60B H 1.447 0.5902 -0.4386 0.04 Uiso 1 calc R . .
H60C H 1.4028 0.5868 -0.3407 0.04 Uiso 1 calc R . .
C61 C 0.1808(10) 1.0063(5) -0.4779(5) 0.0307(18) Uani 1 d . . .
H61A H 0.1568 1.0292 -0.5322 0.046 Uiso 1 calc R . .
H61B H 0.2909 1.0094 -0.4818 0.046 Uiso 1 calc R . .
H61C H 0.1319 1.0437 -0.4379 0.046 Uiso 1 calc R . .
C62 C 0.9993(14) 0.9589(6) 0.1114(6) 0.056(3) Uani 1 d . . .
H62A H 1.0555 1.0083 0.1259 0.084 Uiso 1 calc R . .
H62B H 0.8995 0.98 0.1027 0.084 Uiso 1 calc R . .
H62C H 1.0557 0.9408 0.0606 0.084 Uiso 1 calc R . .
S S 0.50375(19) 0.51289(11) -0.17928(9) 0.0136(3) Uani 1 d . . .
C101 C 1.1355(11) 0.8433(7) 0.1942(6) 0.051(3) Uani 1 d . . .
H10A H 1.1915 0.8916 0.2105 0.077 Uiso 1 calc R . .
H10B H 1.192 0.8276 0.1424 0.077 Uiso 1 calc R . .
H10C H 1.1232 0.7893 0.2376 0.077 Uiso 1 calc R . .
S11 S 0.3754(2) 0.66724(11) 0.05731(9) 0.0142(3) Uani 1 d . . .
C121 C 0.6799(11) 1.1460(7) -0.3799(6) 0.053(3) Uani 1 d . . .
H12A H 0.7214 1.1476 -0.4394 0.064 Uiso 1 calc R . .
H12B H 0.7592 1.1229 -0.3488 0.064 Uiso 1 calc R . .
C111 C 0.4650(13) 0.8898(7) -0.0528(6) 0.058(3) Uani 1 d . . .
H11A H 0.4429 0.8284 -0.064 0.069 Uiso 1 calc R . .
H11B H 0.3865 0.9018 -0.0058 0.069 Uiso 1 calc R . .

loop_
_atom_site_aniso_label
_atom_site_aniso_U_11
_atom_site_aniso_U_22
_atom_site_aniso_U_33
_atom_site_aniso_U_23
_atom_site_aniso_U_13
_atom_site_aniso_U_12
Re1 0.00928(15) 0.01366(14) 0.00616(12) -0.00077(9) 0.00215(10) -0.00039(11)
Re2 0.01025(16) 0.01433(14) 0.00732(13) -0.00203(9) 0.00175(10) -0.00140(11)
Re3 0.01048(16) 0.01389(14) 0.00667(12) 0.00008(9) 0.00151(10) 0.00002(11)
S6 0.0123(9) 0.0153(8) 0.0118(7) -0.0003(6) 0.0015(6) -0.0008(7)
Cl21 0.0625(18) 0.0503(14) 0.0409(12) -0.0015(10) 0.0028(12) 0.0159(13)
S8 0.0113(8) 0.0156(8) 0.0092(7) -0.0027(5) -0.0005(6) -0.0002(6)
Cl22 0.087(2) 0.0474(14) 0.0392(12) -0.0110(10) -0.0182(13) 0.0036(14)
Cl11 0.0515(16) 0.0448(13) 0.0563(14) 0.0044(11) -0.0220(12) 0.0058(12)
Cl3 0.071(2) 0.087(2) 0.0369(13) 0.0151(12) 0.0141(13) 0.0313(17)
Cl12 0.0602(17) 0.0422(13) 0.0514(13) -0.0190(10) -0.0104(12) 0.0058(12)
Cl32 0.083(2) 0.084(2) 0.0636(18) -0.0020(15) 0.0134(16) 0.0438(19)
N16 0.012(3) 0.015(3) 0.008(2) 0.0021(19) -0.001(2) 0.000(2)
O17 0.016(3) 0.020(2) 0.013(2) 0.0049(17) 0.0008(18) 0.000(2)
O18 0.019(3) 0.042(3) 0.016(2) 0.002(2) 0.004(2) 0.004(2)
N20 0.017(3) 0.018(3) 0.010(2) -0.003(2) 0.003(2) -0.007(2)
O22 0.023(3) 0.021(3) 0.021(2) 0.0012(19) -0.002(2) 0.002(2)
O23 0.033(3) 0.034(3) 0.017(2) 0.003(2) 0.002(2) 0.005(3)
O26 0.026(3) 0.024(3) 0.016(2) 0.0027(19) -0.002(2) 0.001(2)
C29 0.017(4) 0.023(4) 0.017(3) -0.006(3) 0.000(3) 0.000(3)
C30 0.012(4) 0.028(4) 0.022(3) -0.009(3) 0.004(3) -0.006(3)
C31 0.009(4) 0.024(4) 0.020(3) -0.005(3) 0.006(3) -0.003(3)
C32 0.018(4) 0.023(4) 0.016(3) -0.010(3) 0.005(3) 0.002(3)
C35 0.032(5) 0.033(4) 0.014(3) -0.006(3) 0.001(3) 0.004(4)
C36 0.029(5) 0.029(4) 0.017(3) -0.013(3) 0.005(3) 0.001(3)
C37 0.023(4) 0.016(3) 0.015(3) -0.003(2) -0.005(3) -0.002(3)
C38 0.022(4) 0.023(4) 0.015(3) -0.008(3) 0.004(3) -0.003(3)
C39 0.020(4) 0.021(3) 0.017(3) -0.007(3) 0.002(3) -0.003(3)
C40 0.027(4) 0.020(3) 0.014(3) -0.006(3) -0.004(3) -0.001(3)
C41 0.018(4) 0.015(3) 0.020(3) -0.006(2) -0.001(3) 0.001(3)
C42 0.023(4) 0.031(4) 0.023(4) 0.001(3) 0.004(3) 0.001(3)
C43 0.023(4) 0.014(3) 0.021(3) -0.005(2) -0.007(3) 0.001(3)
C44 0.014(4) 0.023(4) 0.015(3) -0.005(3) 0.002(3) 0.002(3)
C45 0.014(4) 0.017(3) 0.021(3) -0.002(3) 0.005(3) -0.006(3)
C46 0.022(4) 0.018(3) 0.015(3) -0.001(2) -0.007(3) -0.002(3)
C47 0.057(7) 0.053(6) 0.042(5) -0.031(5) 0.000(5) -0.011(5)
C48 0.023(4) 0.023(4) 0.015(3) -0.001(3) -0.004(3) -0.001(3)
C49 0.017(4) 0.022(4) 0.013(3) -0.003(2) 0.004(3) -0.002(3)
C52 0.018(4) 0.025(4) 0.012(3) 0.002(2) 0.001(3) -0.007(3)
C53 0.016(4) 0.022(4) 0.017(3) 0.001(3) -0.002(3) -0.002(3)
C55 0.025(5) 0.034(4) 0.025(4) 0.001(3) 0.003(3) -0.002(4)
C57 0.030(5) 0.025(4) 0.025(4) -0.010(3) 0.000(3) -0.011(4)
C58 0.019(4) 0.039(5) 0.023(4) -0.001(3) -0.004(3) 0.004(4)
C59 0.036(6) 0.039(5) 0.063(6) -0.024(4) -0.012(5) 0.000(4)
C60 0.022(4) 0.038(4) 0.016(3) -0.004(3) 0.003(3) -0.005(4)
C61 0.037(5) 0.026(4) 0.026(4) 0.004(3) -0.006(3) -0.001(4)
C62 0.081(9) 0.044(6) 0.041(5) -0.003(4) -0.012(5) -0.025(6)
S 0.0119(9) 0.0214(8) 0.0070(6) -0.0024(6) -0.0005(6) 0.0021(7)
C101 0.051(7) 0.049(6) 0.070(7) -0.038(5) -0.026(5) 0.001(5)
S11 0.0141(9) 0.0155(8) 0.0119(7) -0.0022(6) 0.0002(6) 0.0008(7)
C121 0.037(6) 0.096(8) 0.033(5) -0.026(5) -0.010(4) 0.032(6)
C111 0.071(8) 0.044(6) 0.051(6) 0.005(4) -0.003(5) -0.016(6)

loop_
_atom_type_symbol
_atom_type_description
_atom_type_scat_dispersion_real
_atom_type_scat_dispersion_imag
_atom_type_scat_source
C C 0.0033 0.0016 'International Tables Vol C Tables 4.2.6.8 and 6.1.1.4'
H H 0 0 'International Tables Vol C Tables 4.2.6.8 and 6.1.1.4'
N N 0.0061 0.0033 'International Tables Vol C Tables 4.2.6.8 and 6.1.1.4'
O O 0.0106 0.006 'International Tables Vol C Tables 4.2.6.8 and 6.1.1.4'
S S 0.1246 0.1234 'International Tables Vol C Tables 4.2.6.8 and 6.1.1.4'
Re Re -1.0185 7.231 'International Tables Vol C Tables 4.2.6.8 and 6.1.1.4'
Cl Cl 0.1484 0.1585 'International Tables Vol C Tables 4.2.6.8 and 6.1.1.4'

loop_
_geom_angle_atom_site_label_1
_geom_angle_atom_site_label_2
_geom_angle_atom_site_label_3
_geom_angle
_geom_angle_site_symmetry_1
_geom_angle_site_symmetry_3
_geom_angle_publ_flag
N16 Re1 S6 92.06(14) . . ?
N16 Re1 S8 93.74(14) . . ?
S6 Re1 S8 89.88(5) . . ?
N16 Re1 S11 93.98(14) . 2_665 ?
S6 Re1 S11 173.97(5) . 2_665 ?
S8 Re1 S11 89.73(5) . 2_665 ?
N16 Re1 S 92.30(14) . . ?
S6 Re1 S 90.37(6) . . ?
S8 Re1 S 173.95(5) . . ?
S11 Re1 S 89.38(6) 2_665 . ?
N16 Re1 Re2 134.60(13) . . ?
S6 Re1 Re2 57.43(3) . . ?
S8 Re1 Re2 57.46(4) . . ?
S11 Re1 Re2 117.62(4) 2_665 . ?
S Re1 Re2 117.95(4) . . ?
N16 Re1 Re2 135.39(13) . 2_665 ?
S6 Re1 Re2 117.54(4) . 2_665 ?
S8 Re1 Re2 117.21(4) . 2_665 ?
S11 Re1 Re2 57.56(4) 2_665 2_665 ?
S Re1 Re2 57.53(4) . 2_665 ?
Re2 Re1 Re2 89.990(11) . 2_665 ?
N16 Re1 Re3 133.81(14) . . ?
S6 Re1 Re3 57.59(4) . . ?
S8 Re1 Re3 117.58(4) . . ?
S11 Re1 Re3 117.53(4) 2_665 . ?
S Re1 Re3 57.83(4) . . ?
Re2 Re1 Re3 60.158(10) . . ?
Re2 Re1 Re3 59.992(11) 2_665 . ?
N16 Re1 Re3 135.96(14) . 2_665 ?
S6 Re1 Re3 117.42(3) . 2_665 ?
S8 Re1 Re3 57.15(4) . 2_665 ?
S11 Re1 Re3 57.64(4) 2_665 2_665 ?
S Re1 Re3 117.61(4) . 2_665 ?
Re2 Re1 Re3 60.013(10) . 2_665 ?
Re2 Re1 Re3 60.088(10) 2_665 2_665 ?
Re3 Re1 Re3 90.228(11) . 2_665 ?
N20 Re2 S6 91.42(13) . . ?
N20 Re2 S8 92.12(16) . . ?
S6 Re2 S8 89.99(5) . . ?
N20 Re2 S11 94.10(16) . . ?
S6 Re2 S11 90.05(5) . . ?
S8 Re2 S11 173.78(5) . . ?
N20 Re2 S 94.25(13) . 2_665 ?
S6 Re2 S 174.34(5) . 2_665 ?
S8 Re2 S 89.94(5) . 2_665 ?
S11 Re2 S 89.41(5) . 2_665 ?
N20 Re2 Re1 133.10(13) . . ?
S6 Re2 Re1 57.52(4) . . ?
S8 Re2 Re1 57.54(4) . . ?
S11 Re2 Re1 117.61(4) . . ?
S Re2 Re1 118.00(4) 2_665 . ?
N20 Re2 Re1 136.88(13) . 2_665 ?
S6 Re2 Re1 117.58(4) . 2_665 ?
S8 Re2 Re1 117.25(4) . 2_665 ?
S11 Re2 Re1 57.48(4) . 2_665 ?
S Re2 Re1 57.65(4) 2_665 2_665 ?
Re1 Re2 Re1 90.010(11) . 2_665 ?
N20 Re2 Re3 135.15(15) . 2_665 ?
S6 Re2 Re3 117.64(4) . 2_665 ?
S8 Re2 Re3 57.22(4) . 2_665 ?
S11 Re2 Re3 117.51(4) . 2_665 ?
S Re2 Re3 57.89(4) 2_665 2_665 ?
Re1 Re2 Re3 60.148(9) . 2_665 ?
Re1 Re2 Re3 60.055(10) 2_665 2_665 ?
N20 Re2 Re3 134.55(15) . . ?
S6 Re2 Re3 57.57(4) . . ?
S8 Re2 Re3 117.54(4) . . ?
S11 Re2 Re3 57.60(4) . . ?
S Re2 Re3 117.68(4) 2_665 . ?
Re1 Re2 Re3 60.039(10) . . ?
Re1 Re2 Re3 60.042(10) 2_665 . ?
Re3 Re2 Re3 90.237(11) 2_665 . ?
O17 Re3 S8 94.54(13) . 2_665 ?
O17 Re3 S6 92.00(13) . . ?
S8 Re3 S6 173.46(5) 2_665 . ?
O17 Re3 S11 96.17(13) . . ?
S8 Re3 S11 89.77(5) 2_665 . ?
S6 Re3 S11 89.69(5) . . ?
O17 Re3 S 90.44(13) . . ?
S8 Re3 S 89.81(5) 2_665 . ?
S6 Re3 S 89.97(5) . . ?
S11 Re3 S 173.39(6) . . ?
O17 Re3 Re2 134.02(13) . 2_665 ?
S8 Re3 Re2 57.51(4) 2_665 2_665 ?
S6 Re3 Re2 117.23(4) . 2_665 ?
S11 Re3 Re2 117.16(4) . 2_665 ?
S Re3 Re2 57.41(4) . 2_665 ?
O17 Re3 Re1 132.10(12) . . ?
S8 Re3 Re1 117.42(4) 2_665 . ?
S6 Re3 Re1 57.32(4) . . ?
S11 Re3 Re1 117.16(4) . . ?
S Re3 Re1 57.47(4) . . ?
Re2 Re3 Re1 59.953(10) 2_665 . ?
O17 Re3 Re1 138.11(12) . 2_665 ?
S8 Re3 Re1 57.51(4) 2_665 2_665 ?
S6 Re3 Re1 117.05(4) . 2_665 ?
S11 Re3 Re1 57.36(4) . 2_665 ?
S Re3 Re1 117.21(4) . 2_665 ?
Re2 Re3 Re1 59.838(9) 2_665 2_665 ?
Re1 Re3 Re1 89.773(11) . 2_665 ?
O17 Re3 Re2 136.06(13) . . ?
S8 Re3 Re2 117.35(4) 2_665 . ?
S6 Re3 Re2 57.22(4) . . ?
S11 Re3 Re2 57.39(4) . . ?
S Re3 Re2 117.23(4) . . ?
Re2 Re3 Re2 89.763(11) 2_665 . ?
Re1 Re3 Re2 59.802(10) . . ?
Re1 Re3 Re2 59.869(10) 2_665 . ?
Re2 S6 Re1 65.05(4) . . ?
Re2 S6 Re3 65.21(4) . . ?
Re1 S6 Re3 65.09(4) . . ?
Re3 S8 Re2 65.27(4) 2_665 . ?
Re3 S8 Re1 65.34(4) 2_665 . ?
Re2 S8 Re1 64.99(4) . . ?
C44 N16 C45 118.0(5) . . ?
C44 N16 Re1 120.5(4) . . ?
C45 N16 Re1 121.3(4) . . ?
C48 O17 Re3 128.1(4) . . ?
C52 O18 C55 116.6(6) . . ?
C32 N20 C29 116.8(6) . . ?
C32 N20 Re2 120.4(4) . . ?
C29 N20 Re2 122.6(5) . . ?
C43 O22 C58 117.3(5) . . ?
C46 O26 C61 112.5(5) . . ?
N20 C29 C39 123.7(6) . . ?
N20 C29 H29 118.2 . . ?
C39 C29 H29 118.2 . . ?
C40 C30 C32 121.6(6) . . ?
C40 C30 H30 119.2 . . ?
C32 C30 H30 119.2 . . ?
C49 C31 C44 120.3(6) . . ?
C49 C31 H31 119.8 . . ?
C44 C31 H31 119.8 . . ?
N20 C32 C30 122.3(6) . . ?
N20 C32 H32 118.8 . . ?
C30 C32 H32 118.8 . . ?
C38 C35 H35A 109.5 . . ?
C38 C35 H35B 109.5 . . ?
H35A C35 H35B 109.5 . . ?
C38 C35 H35C 109.5 . . ?
H35A C35 H35C 109.5 . . ?
H35B C35 H35C 109.5 . . ?
C45 C36 C49 120.6(6) . . ?
C45 C36 H36 119.7 . . ?
C49 C36 H36 119.7 . . ?
C53 C37 C41 122.1(6) . . ?
C53 C37 C48 119.4(7) . . ?
C41 C37 C48 118.4(6) . . ?
C42 C38 C60 109.5(7) . . ?
C42 C38 C49 107.6(6) . . ?
C60 C38 C49 111.8(5) . . ?
C42 C38 C35 111.0(6) . . ?
C60 C38 C35 108.0(6) . . ?
C49 C38 C35 108.9(6) . . ?
C29 C39 C40 119.1(6) . . ?
C29 C39 H39 120.5 . . ?
C40 C39 H39 120.5 . . ?
C30 C40 C39 116.4(6) . . ?
C30 C40 C57 121.7(6) . . ?
C39 C40 C57 121.7(6) . . ?
C43 C41 C37 118.4(6) . . ?
C43 C41 H41 120.8 . . ?
C37 C41 H41 120.8 . . ?
C38 C42 H42A 109.5 . . ?
C38 C42 H42B 109.5 . . ?
H42A C42 H42B 109.5 . . ?
C38 C42 H42C 109.5 . . ?
H42A C42 H42C 109.5 . . ?
H42B C42 H42C 109.5 . . ?
O22 C43 C46 115.3(6) . . ?
O22 C43 C41 124.5(6) . . ?
C46 C43 C41 120.2(7) . . ?
N16 C44 C31 122.3(6) . . ?
N16 C44 H44 118.9 . . ?
C31 C44 H44 118.9 . . ?
N16 C45 C36 122.4(6) . . ?
N16 C45 H45 118.8 . . ?
C36 C45 H45 118.8 . . ?
O26 C46 C43 119.3(7) . . ?
O26 C46 C52 120.1(6) . . ?
C43 C46 C52 120.4(6) . . ?
C57 C47 H47A 109.5 . . ?
C57 C47 H47B 109.5 . . ?
H47A C47 H47B 109.5 . . ?
C57 C47 H47C 109.5 . . ?
H47A C47 H47C 109.5 . . ?
H47B C47 H47C 109.5 . . ?
O23 C48 O17 127.1(7) . . ?
O23 C48 C37 119.6(7) . . ?
O17 C48 C37 113.3(6) . . ?
C31 C49 C36 116.3(6) . . ?
C31 C49 C38 122.5(6) . . ?
C36 C49 C38 121.1(6) . . ?
O18 C52 C53 125.4(7) . . ?
O18 C52 C46 114.7(6) . . ?
C53 C52 C46 119.9(6) . . ?
C52 C53 C37 119.1(7) . . ?
C52 C53 H53 120.5 . . ?
C37 C53 H53 120.5 . . ?
O18 C55 H55A 109.5 . . ?
O18 C55 H55B 109.5 . . ?
H55A C55 H55B 109.5 . . ?
O18 C55 H55C 109.5 . . ?
H55A C55 H55C 109.5 . . ?
H55B C55 H55C 109.5 . . ?
C47 C57 C101 108.5(7) . . ?
C47 C57 C40 113.1(6) . . ?
C101 C57 C40 109.6(6) . . ?
C47 C57 C62 109.2(8) . . ?
C101 C57 C62 109.2(8) . . ?
C40 C57 C62 107.1(7) . . ?
O22 C58 H58A 109.5 . . ?
O22 C58 H58B 109.5 . . ?
H58A C58 H58B 109.5 . . ?
O22 C58 H58C 109.5 . . ?
H58A C58 H58C 109.5 . . ?
H58B C58 H58C 109.5 . . ?
Cl11 C59 Cl12 113.1(5) . . ?
Cl11 C59 H59A 109 . . ?
Cl12 C59 H59A 109 . . ?
Cl11 C59 H59B 109 . . ?
Cl12 C59 H59B 109 . . ?
H59A C59 H59B 107.8 . . ?
C38 C60 H60A 109.5 . . ?
C38 C60 H60B 109.5 . . ?
H60A C60 H60B 109.5 . . ?
C38 C60 H60C 109.5 . . ?
H60A C60 H60C 109.5 . . ?
H60B C60 H60C 109.5 . . ?
O26 C61 H61A 109.5 . . ?
O26 C61 H61B 109.5 . . ?
H61A C61 H61B 109.5 . . ?
O26 C61 H61C 109.5 . . ?
H61A C61 H61C 109.5 . . ?
H61B C61 H61C 109.5 . . ?
C57 C62 H62A 109.5 . . ?
C57 C62 H62B 109.5 . . ?
H62A C62 H62B 109.5 . . ?
C57 C62 H62C 109.5 . . ?
H62A C62 H62C 109.5 . . ?
H62B C62 H62C 109.5 . . ?
Re2 S Re1 64.82(4) 2_665 . ?
Re2 S Re3 64.70(4) 2_665 . ?
Re1 S Re3 64.70(4) . . ?
C57 C101 H10A 109.5 . . ?
C57 C101 H10B 109.5 . . ?
H10A C101 H10B 109.5 . . ?
C57 C101 H10C 109.5 . . ?
H10A C101 H10C 109.5 . . ?
H10B C101 H10C 109.5 . . ?
Re1 S11 Re2 64.96(4) 2_665 . ?
Re1 S11 Re3 65.00(4) 2_665 . ?
Re2 S11 Re3 65.00(4) . . ?
Cl3 C121 Cl32 112.5(5) . . ?
Cl3 C121 H12A 109.1 . . ?
Cl32 C121 H12A 109.1 . . ?
Cl3 C121 H12B 109.1 . . ?
Cl32 C121 H12B 109.1 . . ?
H12A C121 H12B 107.8 . . ?
Cl21 C111 Cl22 113.6(5) . . ?
Cl21 C111 H11A 108.8 . . ?
Cl22 C111 H11A 108.8 . . ?
Cl21 C111 H11B 108.8 . . ?
Cl22 C111 H11B 108.8 . . ?
H11A C111 H11B 107.7 . . ?

loop_
_geom_bond_atom_site_label_1
_geom_bond_atom_site_label_2
_geom_bond_distance
_geom_bond_site_symmetry_2
_geom_bond_publ_flag
Re1 N16 2.210(5) . ?
Re1 S6 2.4107(16) . ?
Re1 S8 2.4125(16) . ?
Re1 S11 2.4150(16) 2_665 ?
Re1 S 2.4223(16) . ?
Re1 Re2 2.5912(3) . ?
Re1 Re2 2.5948(4) 2_665 ?
Re1 Re3 2.5974(4) . ?
Re1 Re3 2.5993(3) 2_665 ?
Re2 N20 2.186(5) . ?
Re2 S6 2.4084(15) . ?
Re2 S8 2.4105(17) . ?
Re2 S11 2.4171(17) . ?
Re2 S 2.4192(15) 2_665 ?
Re2 Re1 2.5948(4) 2_665 ?
Re2 Re3 2.5958(4) 2_665 ?
Re2 Re3 2.6005(4) . ?
Re3 O17 2.080(5) . ?
Re3 S8 2.4029(16) 2_665 ?
Re3 S6 2.4179(17) . ?
Re3 S11 2.4227(15) . ?
Re3 S 2.4321(15) . ?
Re3 Re2 2.5958(4) 2_665 ?
Re3 Re1 2.5993(3) 2_665 ?
Cl21 C111 1.728(10) . ?
S8 Re3 2.4029(16) 2_665 ?
Cl22 C111 1.773(12) . ?
Cl11 C59 1.763(9) . ?
Cl3 C121 1.738(11) . ?
Cl12 C59 1.772(9) . ?
Cl32 C121 1.782(10) . ?
N16 C44 1.333(8) . ?
N16 C45 1.340(8) . ?
O17 C48 1.281(9) . ?
O18 C52 1.371(7) . ?
O18 C55 1.432(9) . ?
N20 C32 1.345(8) . ?
N20 C29 1.363(8) . ?
O22 C43 1.374(9) . ?
O22 C58 1.409(8) . ?
O23 C48 1.237(8) . ?
O26 C46 1.385(8) . ?
O26 C61 1.441(8) . ?
C29 C39 1.379(9) . ?
C29 H29 0.95 . ?
C30 C40 1.374(9) . ?
C30 C32 1.387(9) . ?
C30 H30 0.95 . ?
C31 C49 1.386(9) . ?
C31 C44 1.402(8) . ?
C31 H31 0.95 . ?
C32 H32 0.95 . ?
C35 C38 1.547(10) . ?
C35 H35A 0.98 . ?
C35 H35B 0.98 . ?
C35 H35C 0.98 . ?
C36 C45 1.389(9) . ?
C36 C49 1.390(10) . ?
C36 H36 0.95 . ?
C37 C53 1.392(9) . ?
C37 C41 1.407(10) . ?
C37 C48 1.516(9) . ?
C38 C42 1.516(10) . ?
C38 C60 1.534(9) . ?
C38 C49 1.545(9) . ?
C39 C40 1.420(10) . ?
C39 H39 0.95 . ?
C40 C57 1.533(9) . ?
C41 C43 1.401(9) . ?
C41 H41 0.95 . ?
C42 H42A 0.98 . ?
C42 H42B 0.98 . ?
C42 H42C 0.98 . ?
C43 C46 1.393(9) . ?
C44 H44 0.95 . ?
C45 H45 0.95 . ?
C46 C52 1.416(10) . ?
C47 C57 1.501(10) . ?
C47 H47A 0.98 . ?
C47 H47B 0.98 . ?
C47 H47C 0.98 . ?
C52 C53 1.388(9) . ?
C53 H53 0.95 . ?
C55 H55A 0.98 . ?
C55 H55B 0.98 . ?
C55 H55C 0.98 . ?
C57 C101 1.530(13) . ?
C57 C62 1.535(12) . ?
C58 H58A 0.98 . ?
C58 H58B 0.98 . ?
C58 H58C 0.98 . ?
C59 H59A 0.99 . ?
C59 H59B 0.99 . ?
C60 H60A 0.98 . ?
C60 H60B 0.98 . ?
C60 H60C 0.98 . ?
C61 H61A 0.98 . ?
C61 H61B 0.98 . ?
C61 H61C 0.98 . ?
C62 H62A 0.98 . ?
C62 H62B 0.98 . ?
C62 H62C 0.98 . ?
S Re2 2.4192(15) 2_665 ?
C101 H10A 0.98 . ?
C101 H10B 0.98 . ?
C101 H10C 0.98 . ?
S11 Re1 2.4150(16) 2_665 ?
C121 H12A 0.99 . ?
C121 H12B 0.99 . ?
C111 H11A 0.99 . ?
C111 H11B 0.99 . ?

loop_
_geom_torsion_atom_site_label_1
_geom_torsion_atom_site_label_2
_geom_torsion_atom_site_label_3
_geom_torsion_atom_site_label_4
_geom_torsion
_geom_torsion_site_symmetry_1
_geom_torsion_site_symmetry_2
_geom_torsion_site_symmetry_3
_geom_torsion_site_symmetry_4
_geom_torsion_publ_flag
N16 Re1 Re2 N20 -1.0(3) . . . . ?
S6 Re1 Re2 N20 -56.2(2) . . . . ?
S8 Re1 Re2 N20 57.6(2) . . . . ?
S11 Re1 Re2 N20 127.7(2) 2_665 . . . ?
S Re1 Re2 N20 -127.0(2) . . . . ?
Re2 Re1 Re2 N20 -179.5(2) 2_665 . . . ?
Re3 Re1 Re2 N20 -124.7(2) . . . . ?
Re3 Re1 Re2 N20 125.6(2) 2_665 . . . ?
N16 Re1 Re2 S6 55.2(2) . . . . ?
S8 Re1 Re2 S6 113.87(7) . . . . ?
S11 Re1 Re2 S6 -176.02(7) 2_665 . . . ?
S Re1 Re2 S6 -70.71(6) . . . . ?
Re2 Re1 Re2 S6 -123.28(5) 2_665 . . . ?
Re3 Re1 Re2 S6 -68.49(5) . . . . ?
Re3 Re1 Re2 S6 -178.14(5) 2_665 . . . ?
N16 Re1 Re2 S8 -58.6(2) . . . . ?
S6 Re1 Re2 S8 -113.87(7) . . . . ?
S11 Re1 Re2 S8 70.12(6) 2_665 . . . ?
S Re1 Re2 S8 175.42(6) . . . . ?
Re2 Re1 Re2 S8 122.85(4) 2_665 . . . ?
Re3 Re1 Re2 S8 177.65(4) . . . . ?
Re3 Re1 Re2 S8 68.00(4) 2_665 . . . ?
N16 Re1 Re2 S11 125.9(2) . . . . ?
S6 Re1 Re2 S11 70.62(6) . . . . ?
S8 Re1 Re2 S11 -175.51(6) . . . . ?
S11 Re1 Re2 S11 -105.39(5) 2_665 . . . ?
S Re1 Re2 S11 -0.09(6) . . . . ?
Re2 Re1 Re2 S11 -52.66(4) 2_665 . . . ?
Re3 Re1 Re2 S11 2.14(4) . . . . ?
Re3 Re1 Re2 S11 -107.52(4) 2_665 . . . ?
N16 Re1 Re2 S -128.8(2) . . . 2_665 ?
S6 Re1 Re2 S 175.99(7) . . . 2_665 ?
S8 Re1 Re2 S -70.15(6) . . . 2_665 ?
S11 Re1 Re2 S -0.03(7) 2_665 . . 2_665 ?
S Re1 Re2 S 105.27(5) . . . 2_665 ?
Re2 Re1 Re2 S 52.70(5) 2_665 . . 2_665 ?
Re3 Re1 Re2 S 107.50(5) . . . 2_665 ?
Re3 Re1 Re2 S -2.15(5) 2_665 . . 2_665 ?
N16 Re1 Re2 Re1 178.52(19) . . . 2_665 ?
S6 Re1 Re2 Re1 123.28(5) . . . 2_665 ?
S8 Re1 Re2 Re1 -122.85(4) . . . 2_665 ?
S11 Re1 Re2 Re1 -52.73(5) 2_665 . . 2_665 ?
S Re1 Re2 Re1 52.57(4) . . . 2_665 ?
Re2 Re1 Re2 Re1 0 2_665 . . 2_665 ?
Re3 Re1 Re2 Re1 54.797(10) . . . 2_665 ?
Re3 Re1 Re2 Re1 -54.856(10) 2_665 . . 2_665 ?
N16 Re1 Re2 Re3 -126.63(19) . . . 2_665 ?
S6 Re1 Re2 Re3 178.14(5) . . . 2_665 ?
S8 Re1 Re2 Re3 -68.00(4) . . . 2_665 ?
S11 Re1 Re2 Re3 2.12(5) 2_665 . . 2_665 ?
S Re1 Re2 Re3 107.42(4) . . . 2_665 ?
Re2 Re1 Re2 Re3 54.856(10) 2_665 . . 2_665 ?
Re3 Re1 Re2 Re3 109.653(11) . . . 2_665 ?
N16 Re1 Re2 Re3 123.72(19) . . . . ?
S6 Re1 Re2 Re3 68.49(5) . . . . ?
S8 Re1 Re2 Re3 -177.65(4) . . . . ?
S11 Re1 Re2 Re3 -107.53(5) 2_665 . . . ?
S Re1 Re2 Re3 -2.23(4) . . . . ?
Re2 Re1 Re2 Re3 -54.797(10) 2_665 . . . ?
Re3 Re1 Re2 Re3 -109.653(11) 2_665 . . . ?
N16 Re1 Re3 O17 1.8(3) . . . . ?
S6 Re1 Re3 O17 58.43(18) . . . . ?
S8 Re1 Re3 O17 128.89(18) . . . . ?
S11 Re1 Re3 O17 -125.66(18) 2_665 . . . ?
S Re1 Re3 O17 -55.67(18) . . . . ?
Re2 Re1 Re3 O17 126.66(17) . . . . ?
Re2 Re1 Re3 O17 -124.01(17) 2_665 . . . ?
Re3 Re1 Re3 O17 -178.69(17) 2_665 . . . ?
N16 Re1 Re3 S8 127.89(19) . . . 2_665 ?
S6 Re1 Re3 S8 -175.49(6) . . . 2_665 ?
S8 Re1 Re3 S8 -105.03(5) . . . 2_665 ?
S11 Re1 Re3 S8 0.42(6) 2_665 . . 2_665 ?
S Re1 Re3 S8 70.41(6) . . . 2_665 ?
Re2 Re1 Re3 S8 -107.27(4) . . . 2_665 ?
Re2 Re1 Re3 S8 2.07(4) 2_665 . . 2_665 ?
Re3 Re1 Re3 S8 -52.61(4) 2_665 . . 2_665 ?
N16 Re1 Re3 S6 -56.62(19) . . . . ?
S8 Re1 Re3 S6 70.46(6) . . . . ?
S11 Re1 Re3 S6 175.91(6) 2_665 . . . ?
S Re1 Re3 S6 -114.10(6) . . . . ?
Re2 Re1 Re3 S6 68.23(4) . . . . ?
Re2 Re1 Re3 S6 177.56(4) 2_665 . . . ?
Re3 Re1 Re3 S6 122.88(4) 2_665 . . . ?
N16 Re1 Re3 S11 -126.97(19) . . . . ?
S6 Re1 Re3 S11 -70.35(6) . . . . ?
S8 Re1 Re3 S11 0.11(6) . . . . ?
S11 Re1 Re3 S11 105.56(5) 2_665 . . . ?
S Re1 Re3 S11 175.55(6) . . . . ?
Re2 Re1 Re3 S11 -2.12(4) . . . . ?
Re2 Re1 Re3 S11 107.21(4) 2_665 . . . ?
Re3 Re1 Re3 S11 52.53(4) 2_665 . . . ?
N16 Re1 Re3 S 57.48(19) . . . . ?
S6 Re1 Re3 S 114.10(6) . . . . ?
S8 Re1 Re3 S -175.44(6) . . . . ?
S11 Re1 Re3 S -69.99(6) 2_665 . . . ?
Re2 Re1 Re3 S -177.67(4) . . . . ?
Re2 Re1 Re3 S -68.34(4) 2_665 . . . ?
Re3 Re1 Re3 S -123.02(4) 2_665 . . . ?
N16 Re1 Re3 Re2 125.82(18) . . . 2_665 ?
S6 Re1 Re3 Re2 -177.56(4) . . . 2_665 ?
S8 Re1 Re3 Re2 -107.10(4) . . . 2_665 ?
S11 Re1 Re3 Re2 -1.65(4) 2_665 . . 2_665 ?
S Re1 Re3 Re2 68.34(4) . . . 2_665 ?
Re2 Re1 Re3 Re2 -109.335(10) . . . 2_665 ?
Re3 Re1 Re3 Re2 -54.680(9) 2_665 . . 2_665 ?
N16 Re1 Re3 Re1 -179.50(18) . . . 2_665 ?
S6 Re1 Re3 Re1 -122.88(4) . . . 2_665 ?
S8 Re1 Re3 Re1 -52.42(4) . . . 2_665 ?
S11 Re1 Re3 Re1 53.03(4) 2_665 . . 2_665 ?
S Re1 Re3 Re1 123.02(4) . . . 2_665 ?
Re2 Re1 Re3 Re1 -54.656(9) . . . 2_665 ?
Re2 Re1 Re3 Re1 54.680(9) 2_665 . . 2_665 ?
Re3 Re1 Re3 Re1 0 2_665 . . 2_665 ?
N16 Re1 Re3 Re2 -124.85(18) . . . . ?
S6 Re1 Re3 Re2 -68.23(4) . . . . ?
S8 Re1 Re3 Re2 2.24(4) . . . . ?
S11 Re1 Re3 Re2 107.68(4) 2_665 . . . ?
S Re1 Re3 Re2 177.67(4) . . . . ?
Re2 Re1 Re3 Re2 109.335(10) 2_665 . . . ?
Re3 Re1 Re3 Re2 54.656(9) 2_665 . . . ?
N20 Re2 Re3 O17 1.7(3) . . . . ?
S6 Re2 Re3 O17 -52.53(18) . . . . ?
S8 Re2 Re3 O17 -123.16(18) . . . . ?
S11 Re2 Re3 O17 61.32(18) . . . . ?
S Re2 Re3 O17 131.04(18) 2_665 . . . ?
Re1 Re2 Re3 O17 -120.92(17) . . . . ?
Re1 Re2 Re3 O17 129.66(17) 2_665 . . . ?
Re3 Re2 Re3 O17 -175.69(17) 2_665 . . . ?
N20 Re2 Re3 S8 -129.97(19) . . . 2_665 ?
S6 Re2 Re3 S8 175.79(6) . . . 2_665 ?
S8 Re2 Re3 S8 105.16(5) . . . 2_665 ?
S11 Re2 Re3 S8 -70.36(6) . . . 2_665 ?
S Re2 Re3 S8 -0.64(6) 2_665 . . 2_665 ?
Re1 Re2 Re3 S8 107.40(4) . . . 2_665 ?
Re1 Re2 Re3 S8 -2.02(4) 2_665 . . 2_665 ?
Re3 Re2 Re3 S8 52.63(4) 2_665 . . 2_665 ?
N20 Re2 Re3 S6 54.24(19) . . . . ?
S8 Re2 Re3 S6 -70.63(6) . . . . ?
S11 Re2 Re3 S6 113.85(6) . . . . ?
S Re2 Re3 S6 -176.43(6) 2_665 . . . ?
Re1 Re2 Re3 S6 -68.39(5) . . . . ?
Re1 Re2 Re3 S6 -177.81(4) 2_665 . . . ?
Re3 Re2 Re3 S6 -123.16(4) 2_665 . . . ?
N20 Re2 Re3 S11 -59.61(19) . . . . ?
S6 Re2 Re3 S11 -113.85(6) . . . . ?
S8 Re2 Re3 S11 175.52(6) . . . . ?
S Re2 Re3 S11 69.72(6) 2_665 . . . ?
Re1 Re2 Re3 S11 177.76(4) . . . . ?
Re1 Re2 Re3 S11 68.34(4) 2_665 . . . ?
Re3 Re2 Re3 S11 122.99(4) 2_665 . . . ?
N20 Re2 Re3 S 124.84(19) . . . . ?
S6 Re2 Re3 S 70.60(6) . . . . ?
S8 Re2 Re3 S -0.03(6) . . . . ?
S11 Re2 Re3 S -175.55(6) . . . . ?
S Re2 Re3 S -105.83(5) 2_665 . . . ?
Re1 Re2 Re3 S 2.20(4) . . . . ?
Re1 Re2 Re3 S -107.21(4) 2_665 . . . ?
Re3 Re2 Re3 S -52.56(4) 2_665 . . . ?
N20 Re2 Re3 Re2 177.40(19) . . . 2_665 ?
S6 Re2 Re3 Re2 123.16(4) . . . 2_665 ?
S8 Re2 Re3 Re2 52.53(4) . . . 2_665 ?
S11 Re2 Re3 Re2 -122.99(4) . . . 2_665 ?
S Re2 Re3 Re2 -53.27(4) 2_665 . . 2_665 ?
Re1 Re2 Re3 Re2 54.766(9) . . . 2_665 ?
Re1 Re2 Re3 Re2 -54.652(9) 2_665 . . 2_665 ?
Re3 Re2 Re3 Re2 0 2_665 . . 2_665 ?
N20 Re2 Re3 Re1 122.64(19) . . . . ?
S6 Re2 Re3 Re1 68.39(4) . . . . ?
S8 Re2 Re3 Re1 -2.24(4) . . . . ?
S11 Re2 Re3 Re1 -177.76(4) . . . . ?
S Re2 Re3 Re1 -108.04(4) 2_665 . . . ?
Re1 Re2 Re3 Re1 -109.418(11) 2_665 . . . ?
Re3 Re2 Re3 Re1 -54.766(9) 2_665 . . . ?
N20 Re2 Re3 Re1 -127.94(19) . . . 2_665 ?
S6 Re2 Re3 Re1 177.81(4) . . . 2_665 ?
S8 Re2 Re3 Re1 107.18(4) . . . 2_665 ?
S11 Re2 Re3 Re1 -68.34(4) . . . 2_665 ?
S Re2 Re3 Re1 1.38(4) 2_665 . . 2_665 ?
Re1 Re2 Re3 Re1 109.418(11) . . . 2_665 ?
Re3 Re2 Re3 Re1 54.652(9) 2_665 . . 2_665 ?
N20 Re2 S6 Re1 142.62(16) . . . . ?
S8 Re2 S6 Re1 50.50(5) . . . . ?
S11 Re2 S6 Re1 -123.28(5) . . . . ?
S Re2 S6 Re1 -38.8(6) 2_665 . . . ?
Re1 Re2 S6 Re1 -70.59(4) 2_665 . . . ?
Re3 Re2 S6 Re1 -1.82(5) 2_665 . . . ?
Re3 Re2 S6 Re1 -72.73(3) . . . . ?
N20 Re2 S6 Re3 -144.66(16) . . . . ?
S8 Re2 S6 Re3 123.23(4) . . . . ?
S11 Re2 S6 Re3 -50.56(5) . . . . ?
S Re2 S6 Re3 33.9(6) 2_665 . . . ?
Re1 Re2 S6 Re3 72.73(3) . . . . ?
Re1 Re2 S6 Re3 2.14(4) 2_665 . . . ?
Re3 Re2 S6 Re3 70.90(4) 2_665 . . . ?
N16 Re1 S6 Re2 -144.17(14) . . . . ?
S8 Re1 S6 Re2 -50.44(5) . . . . ?
S11 Re1 S6 Re2 35.9(5) 2_665 . . . ?
S Re1 S6 Re2 123.51(4) . . . . ?
Re2 Re1 S6 Re2 70.53(4) 2_665 . . . ?
Re3 Re1 S6 Re2 72.91(3) . . . . ?
Re3 Re1 S6 Re2 1.82(5) 2_665 . . . ?
N16 Re1 S6 Re3 142.91(14) . . . . ?
S8 Re1 S6 Re3 -123.35(4) . . . . ?
S11 Re1 S6 Re3 -37.1(5) 2_665 . . . ?
S Re1 S6 Re3 50.60(4) . . . . ?
Re2 Re1 S6 Re3 -72.91(3) . . . . ?
Re2 Re1 S6 Re3 -2.38(4) 2_665 . . . ?
Re3 Re1 S6 Re3 -71.09(4) 2_665 . . . ?
O17 Re3 S6 Re2 146.56(12) . . . . ?
S8 Re3 S6 Re2 -34.9(4) 2_665 . . . ?
S11 Re3 S6 Re2 50.40(5) . . . . ?
S Re3 S6 Re2 -123.00(5) . . . . ?
Re2 Re3 S6 Re2 -70.31(3) 2_665 . . . ?
Re1 Re3 S6 Re2 -72.68(3) . . . . ?
Re1 Re3 S6 Re2 -2.12(4) 2_665 . . . ?
O17 Re3 S6 Re1 -140.76(12) . . . . ?
S8 Re3 S6 Re1 37.8(4) 2_665 . . . ?
S11 Re3 S6 Re1 123.08(5) . . . . ?
S Re3 S6 Re1 -50.32(4) . . . . ?
Re2 Re3 S6 Re1 2.37(4) 2_665 . . . ?
Re1 Re3 S6 Re1 70.56(3) 2_665 . . . ?
Re2 Re3 S6 Re1 72.68(3) . . . . ?
N20 Re2 S8 Re3 145.08(13) . . . 2_665 ?
S6 Re2 S8 Re3 -123.50(4) . . . 2_665 ?
S11 Re2 S8 Re3 -33.2(5) . . . 2_665 ?
S Re2 S8 Re3 50.84(4) 2_665 . . 2_665 ?
Re1 Re2 S8 Re3 -73.02(3) . . . 2_665 ?
Re1 Re2 S8 Re3 -2.12(4) 2_665 . . 2_665 ?
Re3 Re2 S8 Re3 -70.72(3) . . . 2_665 ?
N20 Re2 S8 Re1 -141.90(13) . . . . ?
S6 Re2 S8 Re1 -50.48(5) . . . . ?
S11 Re2 S8 Re1 39.8(5) . . . . ?
S Re2 S8 Re1 123.86(4) 2_665 . . . ?
Re1 Re2 S8 Re1 70.89(3) 2_665 . . . ?
Re3 Re2 S8 Re1 73.02(3) 2_665 . . . ?
Re3 Re2 S8 Re1 2.30(4) . . . . ?
N16 Re1 S8 Re3 -144.62(13) . . . 2_665 ?
S6 Re1 S8 Re3 123.33(4) . . . 2_665 ?
S11 Re1 S8 Re3 -50.65(4) 2_665 . . 2_665 ?
S Re1 S8 Re3 30.9(5) . . . 2_665 ?
Re2 Re1 S8 Re3 72.91(3) . . . 2_665 ?
Re2 Re1 S8 Re3 2.07(4) 2_665 . . 2_665 ?
Re3 Re1 S8 Re3 70.61(4) . . . 2_665 ?
N16 Re1 S8 Re2 142.47(13) . . . . ?
S6 Re1 S8 Re2 50.41(4) . . . . ?
S11 Re1 S8 Re2 -123.57(4) 2_665 . . . ?
S Re1 S8 Re2 -42.0(5) . . . . ?
Re2 Re1 S8 Re2 -70.84(4) 2_665 . . . ?
Re3 Re1 S8 Re2 -2.30(4) . . . . ?
Re3 Re1 S8 Re2 -72.91(3) 2_665 . . . ?
S6 Re1 N16 C44 33.7(5) . . . . ?
S8 Re1 N16 C44 -56.3(5) . . . . ?
S11 Re1 N16 C44 -146.3(5) 2_665 . . . ?
S Re1 N16 C44 124.2(5) . . . . ?
Re2 Re1 N16 C44 -10.1(6) . . . . ?
Re2 Re1 N16 C44 167.8(4) 2_665 . . . ?
Re3 Re1 N16 C44 78.6(5) . . . . ?
Re3 Re1 N16 C44 -100.7(5) 2_665 . . . ?
S6 Re1 N16 C45 -141.9(5) . . . . ?
S8 Re1 N16 C45 128.1(5) . . . . ?
S11 Re1 N16 C45 38.1(5) 2_665 . . . ?
S Re1 N16 C45 -51.4(5) . . . . ?
Re2 Re1 N16 C45 174.3(4) . . . . ?
Re2 Re1 N16 C45 -7.8(6) 2_665 . . . ?
Re3 Re1 N16 C45 -97.0(5) . . . . ?
Re3 Re1 N16 C45 83.7(5) 2_665 . . . ?
S8 Re3 O17 C48 31.5(5) 2_665 . . . ?
S6 Re3 O17 C48 -148.6(5) . . . . ?
S11 Re3 O17 C48 -58.7(5) . . . . ?
S Re3 O17 C48 121.4(5) . . . . ?
Re2 Re3 O17 C48 79.3(6) 2_665 . . . ?
Re1 Re3 O17 C48 165.5(5) . . . . ?
Re1 Re3 O17 C48 -12.5(6) 2_665 . . . ?
Re2 Re3 O17 C48 -106.7(5) . . . . ?
S6 Re2 N20 C32 -49.9(5) . . . . ?
S8 Re2 N20 C32 40.2(5) . . . . ?
S11 Re2 N20 C32 -140.0(5) . . . . ?
S Re2 N20 C32 130.3(5) 2_665 . . . ?
Re1 Re2 N20 C32 -5.3(6) . . . . ?
Re1 Re2 N20 C32 175.4(4) 2_665 . . . ?
Re3 Re2 N20 C32 83.2(5) 2_665 . . . ?
Re3 Re2 N20 C32 -93.1(6) . . . . ?
S6 Re2 N20 C29 126.6(5) . . . . ?
S8 Re2 N20 C29 -143.3(5) . . . . ?
S11 Re2 N20 C29 36.5(5) . . . . ?
S Re2 N20 C29 -53.2(5) 2_665 . . . ?
Re1 Re2 N20 C29 171.2(4) . . . . ?
Re1 Re2 N20 C29 -8.1(7) 2_665 . . . ?
Re3 Re2 N20 C29 -100.3(5) 2_665 . . . ?
Re3 Re2 N20 C29 83.4(5) . . . . ?
C32 N20 C29 C39 1.0(10) . . . . ?
Re2 N20 C29 C39 -175.6(5) . . . . ?
C29 N20 C32 C30 -0.9(10) . . . . ?
Re2 N20 C32 C30 175.8(5) . . . . ?
C40 C30 C32 N20 -0.3(12) . . . . ?
N20 C29 C39 C40 0.1(11) . . . . ?
C32 C30 C40 C39 1.3(11) . . . . ?
C32 C30 C40 C57 -175.5(7) . . . . ?
C29 C39 C40 C30 -1.2(11) . . . . ?
C29 C39 C40 C57 175.6(7) . . . . ?
C53 C37 C41 C43 -0.2(10) . . . . ?
C48 C37 C41 C43 -176.9(6) . . . . ?
C58 O22 C43 C46 173.7(6) . . . . ?
C58 O22 C43 C41 -7.0(9) . . . . ?
C37 C41 C43 O22 -179.5(6) . . . . ?
C37 C41 C43 C46 -0.3(9) . . . . ?
C45 N16 C44 C31 0.7(10) . . . . ?
Re1 N16 C44 C31 -175.0(5) . . . . ?
C49 C31 C44 N16 1.4(11) . . . . ?
C44 N16 C45 C36 -0.9(11) . . . . ?
Re1 N16 C45 C36 174.8(6) . . . . ?
C49 C36 C45 N16 -1.1(12) . . . . ?
C61 O26 C46 C43 104.6(7) . . . . ?
C61 O26 C46 C52 -80.1(8) . . . . ?
O22 C43 C46 O26 -4.6(9) . . . . ?
C41 C43 C46 O26 176.1(6) . . . . ?
O22 C43 C46 C52 -179.9(6) . . . . ?
C41 C43 C46 C52 0.9(10) . . . . ?
Re3 O17 C48 O23 22.5(10) . . . . ?
Re3 O17 C48 C37 -157.2(4) . . . . ?
C53 C37 C48 O23 174.6(6) . . . . ?
C41 C37 C48 O23 -8.6(9) . . . . ?
C53 C37 C48 O17 -5.7(9) . . . . ?
C41 C37 C48 O17 171.0(6) . . . . ?
C44 C31 C49 C36 -3.2(11) . . . . ?
C44 C31 C49 C38 178.6(7) . . . . ?
C45 C36 C49 C31 3.1(11) . . . . ?
C45 C36 C49 C38 -178.7(7) . . . . ?
C42 C38 C49 C31 110.1(8) . . . . ?
C60 C38 C49 C31 -10.1(10) . . . . ?
C35 C38 C49 C31 -129.5(7) . . . . ?
C42 C38 C49 C36 -68.0(9) . . . . ?
C60 C38 C49 C36 171.8(7) . . . . ?
C35 C38 C49 C36 52.4(9) . . . . ?
C55 O18 C52 C53 2.4(10) . . . . ?
C55 O18 C52 C46 -175.6(6) . . . . ?
O26 C46 C52 O18 2.1(9) . . . . ?
C43 C46 C52 O18 177.3(6) . . . . ?
O26 C46 C52 C53 -176.0(6) . . . . ?
C43 C46 C52 C53 -0.8(10) . . . . ?
O18 C52 C53 C37 -177.7(6) . . . . ?
C46 C52 C53 C37 0.2(10) . . . . ?
C41 C37 C53 C52 0.3(10) . . . . ?
C48 C37 C53 C52 176.9(6) . . . . ?
C30 C40 C57 C47 -168.3(8) . . . . ?
C39 C40 C57 C47 15.0(11) . . . . ?
C30 C40 C57 C101 -47.1(10) . . . . ?
C39 C40 C57 C101 136.2(8) . . . . ?
C30 C40 C57 C62 71.3(10) . . . . ?
C39 C40 C57 C62 -105.4(8) . . . . ?
N16 Re1 S Re2 144.98(13) . . . 2_665 ?
S6 Re1 S Re2 -122.95(4) . . . 2_665 ?
S8 Re1 S Re2 -30.6(5) . . . 2_665 ?
S11 Re1 S Re2 51.02(4) 2_665 . . 2_665 ?
Re2 Re1 S Re2 -70.25(4) . . . 2_665 ?
Re3 Re1 S Re2 -72.54(3) . . . 2_665 ?
Re3 Re1 S Re2 -1.42(4) 2_665 . . 2_665 ?
N16 Re1 S Re3 -142.49(13) . . . . ?
S6 Re1 S Re3 -50.41(4) . . . . ?
S8 Re1 S Re3 42.0(5) . . . . ?
S11 Re1 S Re3 123.56(4) 2_665 . . . ?
Re2 Re1 S Re3 2.28(4) . . . . ?
Re2 Re1 S Re3 72.54(3) 2_665 . . . ?
Re3 Re1 S Re3 71.12(4) 2_665 . . . ?
O17 Re3 S Re2 -145.07(13) . . . 2_665 ?
S8 Re3 S Re2 -50.54(5) 2_665 . . 2_665 ?
S6 Re3 S Re2 122.92(5) . . . 2_665 ?
S11 Re3 S Re2 35.9(5) . . . 2_665 ?
Re1 Re3 S Re2 72.72(3) . . . 2_665 ?
Re1 Re3 S Re2 2.18(5) 2_665 . . 2_665 ?
Re2 Re3 S Re2 70.46(4) . . . 2_665 ?
O17 Re3 S Re1 142.21(13) . . . . ?
S8 Re3 S Re1 -123.26(5) 2_665 . . . ?
S6 Re3 S Re1 50.21(5) . . . . ?
S11 Re3 S Re1 -36.8(5) . . . . ?
Re2 Re3 S Re1 -72.72(3) 2_665 . . . ?
Re1 Re3 S Re1 -70.53(4) 2_665 . . . ?
Re2 Re3 S Re1 -2.26(4) . . . . ?
N20 Re2 S11 Re1 -145.31(13) . . . 2_665 ?
S6 Re2 S11 Re1 123.27(4) . . . 2_665 ?
S8 Re2 S11 Re1 32.9(5) . . . 2_665 ?
S Re2 S11 Re1 -51.10(4) 2_665 . . 2_665 ?
Re1 Re2 S11 Re1 70.54(3) . . . 2_665 ?
Re3 Re2 S11 Re1 1.70(4) 2_665 . . 2_665 ?
Re3 Re2 S11 Re1 72.73(3) . . . 2_665 ?
N20 Re2 S11 Re3 141.96(13) . . . . ?
S6 Re2 S11 Re3 50.53(4) . . . . ?
S8 Re2 S11 Re3 -39.8(5) . . . . ?
S Re2 S11 Re3 -123.83(4) 2_665 . . . ?
Re1 Re2 S11 Re3 -2.19(4) . . . . ?
Re1 Re2 S11 Re3 -72.73(3) 2_665 . . . ?
Re3 Re2 S11 Re3 -71.03(3) 2_665 . . . ?
O17 Re3 S11 Re1 145.09(13) . . . 2_665 ?
S8 Re3 S11 Re1 50.55(5) 2_665 . . 2_665 ?
S6 Re3 S11 Re1 -122.93(5) . . . 2_665 ?
S Re3 S11 Re1 -35.9(5) . . . 2_665 ?
Re2 Re3 S11 Re1 -2.16(5) 2_665 . . 2_665 ?
Re1 Re3 S11 Re1 -70.49(4) . . . 2_665 ?
Re2 Re3 S11 Re1 -72.67(3) . . . 2_665 ?
O17 Re3 S11 Re2 -142.24(13) . . . . ?
S8 Re3 S11 Re2 123.22(5) 2_665 . . . ?
S6 Re3 S11 Re2 -50.26(5) . . . . ?
S Re3 S11 Re2 36.8(5) . . . . ?
Re2 Re3 S11 Re2 70.51(4) 2_665 . . . ?
Re1 Re3 S11 Re2 2.18(4) . . . . ?
Re1 Re3 S11 Re2 72.67(3) 2_665 . . . ?
